data_2005035
loop_
_publ_author_name
'Song, B.-L.'
'Xiong, R.-G.'
'Wang, H.'
'Zuo, J.-L.'
'You, X.-Z.'
'Fun, H.-K.'
'Sivakumar, K.'

_publ_section_title
;
 Bis[1-hydroxy-2(1<i>H</i>)-pyridinethionato-<i>O</i>,<i>S</i>]palladium(II)
;
_journal_issue 6
_journal_name_full 'Acta Crystallographica Section C'
_journal_page_first 1403
_journal_page_last 1405
_journal_paper_doi 10.1107/S0108270196001539
_journal_volume 52
_journal_year 1996
_chemical_formula_iupac '[Pd1 (C5 H4 N1 O1 S1)2]'
_chemical_formula_sum 'C10 H8 N2 O2 Pd S2'
_chemical_formula_weight 358.70
_chemical_name_systematic
;
Bis[1-hydroxy-2(1H)-pyridinethionato-O,S']palladium(II).
;
_space_group_IT_number 14
_symmetry_cell_setting monoclinic
_symmetry_space_group_name_Hall '-P 2yn'
_symmetry_space_group_name_H-M 'P 1 21/n 1'
_audit_creation_method SHELXL
_cell_angle_alpha 90.00
_cell_angle_beta 96.660(10)
_cell_angle_gamma 90.00
_cell_formula_units_Z 4
_cell_length_a 8.6820(10)
_cell_length_b 13.9830(10)
_cell_length_c 9.9560(10)
_cell_measurement_reflns_used 25
_cell_measurement_temperature 293(2)
_cell_measurement_theta_max 25
_cell_measurement_theta_min 8
_cell_volume 1200.5(2)
_computing_cell_refinement XSCANS
_computing_data_collection 'XSCANS (Siemens, 1994)'
_computing_data_reduction XSCANS
_computing_molecular_graphics SHELXTL/PC
_computing_publication_material 'SHELXL93. Geometrical calculations: PARST (Nardelli, 1983)'
_computing_structure_refinement 'SHELXL93 (Sheldrick, 1993)'
_computing_structure_solution 'SHELXTL/PC (Sheldrick, 1990)'
_diffrn_ambient_temperature 293(2)
_diffrn_measurement_device 'Siemens P4'
_diffrn_measurement_method \q/2\q
_diffrn_radiation_monochromator graphite
_diffrn_radiation_source 'fine-focus sealed tube'
_diffrn_radiation_type MoK\a
_diffrn_radiation_wavelength 0.71073
_diffrn_reflns_av_R_equivalents 0.0244
_diffrn_reflns_av_sigmaI/netI 0.0267
_diffrn_reflns_limit_h_max 11
_diffrn_reflns_limit_h_min -1
_diffrn_reflns_limit_k_max 18
_diffrn_reflns_limit_k_min -1
_diffrn_reflns_limit_l_max 12
_diffrn_reflns_limit_l_min -12
_diffrn_reflns_number 3553
_diffrn_reflns_theta_max 27.49
_diffrn_reflns_theta_min 2.52
_diffrn_standards_decay_% <3
_diffrn_standards_interval_count 97
_diffrn_standards_number 3
_exptl_absorpt_coefficient_mu 1.882
_exptl_absorpt_correction_T_max 0.920
_exptl_absorpt_correction_T_min 0.740
_exptl_absorpt_correction_type 'empirical via \y scans (XSCANS; Siemens, 1994)'
_exptl_crystal_colour Red--brown
_exptl_crystal_density_diffrn 1.985
_exptl_crystal_description 'thick plate'
_exptl_crystal_F_000 704
_exptl_crystal_size_max 0.56
_exptl_crystal_size_mid 0.30
_exptl_crystal_size_min 0.10
_refine_diff_density_max 1.10
_refine_diff_density_min -0.58
_refine_ls_extinction_coef 0.0029(4)
_refine_ls_extinction_method SHELXL93
_refine_ls_goodness_of_fit_all 1.024
_refine_ls_goodness_of_fit_obs 1.065
_refine_ls_hydrogen_treatment refall
_refine_ls_matrix_type full
_refine_ls_number_parameters 187
_refine_ls_number_reflns 2756
_refine_ls_number_restraints 0
_refine_ls_restrained_S_all 1.024
_refine_ls_restrained_S_obs 1.065
_refine_ls_R_factor_all 0.0288
_refine_ls_R_factor_obs 0.0257
_refine_ls_shift/esd_max 0.002
_refine_ls_shift/esd_mean 0.000
_refine_ls_structure_factor_coef Fsqd
_refine_ls_weighting_scheme
;
calc w = 1/[\s^2^(F~o~^2^) + (0.0453P)^2^]
where P = (F~o~^2^ + 2F~c~^2^)/3
;
_refine_ls_wR_factor_all 0.0702
_refine_ls_wR_factor_obs 0.0687
_reflns_number_observed 2465
_reflns_number_total 2756
_reflns_observed_criterion >2sigma(I)
_cod_data_source_file mu1242.cif
_cod_data_source_block apdpt
_cod_depositor_comments
;
The following automatic conversions were performed:
'_symmetry_cell_setting' value 'Monoclinic' changed to 'monoclinic'
according to '/home/saulius/struct/CIF-dictionaries/cif_core.dic'
dictionary named 'cif_core.dic' version 2.4.1 from 2010-06-29.

Automatic conversion script
Id: cif_fix_enum 1527 2010-12-29 10:47:43Z saulius 

The following automatic conversions were performed:

'_symmetry_cell_setting' value 'Monoclinic' changed to 'monoclinic'
according to /home/saulius/struct/CIF-dictionaries/cif_core.dic
dictionary named 'cif_core.dic' version 2.4.1 from
2010-06-29.

'_geom_bond_publ_flag' value 'Yes' changed to 'yes'
according to /home/saulius/struct/CIF-dictionaries/cif_core.dic
dictionary named 'cif_core.dic' version 2.4.1 from 2010-06-29 (8
times).

'_geom_angle_publ_flag' value 'Yes' changed to 'yes'
according to /home/saulius/struct/CIF-dictionaries/cif_core.dic
dictionary named 'cif_core.dic' version 2.4.1 from 2010-06-29 (10
times).

Automatic conversion script
Id: cif_fix_values 1715 2011-07-08 13:25:40Z adriana 
;
_cod_original_sg_symbol_H-M 'P 21/n'
_cod_database_code 2005035

loop_
_symmetry_equiv_pos_as_xyz
'x, y, z'
'-x+1/2, y+1/2, -z+1/2'
'-x, -y, -z'
'x-1/2, -y-1/2, z-1/2'

loop_
_atom_site_aniso_label
_atom_site_aniso_U_11
_atom_site_aniso_U_22
_atom_site_aniso_U_33
_atom_site_aniso_U_12
_atom_site_aniso_U_13
_atom_site_aniso_U_23
Pd 0.03675(12) 0.03611(12) 0.03624(12) 0.00093(6) -0.00197(8) 0.00150(6)
S1 0.0455(3) 0.0444(3) 0.0567(4) 0.0077(3) -0.0073(3) 0.0086(3)
S2 0.0412(3) 0.0496(3) 0.0460(3) 0.0015(2) -0.0087(2) -0.0012(2)
O1 0.0436(8) 0.0309(8) 0.0581(10) 0.0008(6) -0.0109(7) 0.0036(7)
O2 0.0465(9) 0.0351(8) 0.0551(9) -0.0030(7) -0.0161(8) 0.0001(7)
N1 0.0434(10) 0.0320(9) 0.0386(9) 0.0011(8) 0.0046(8) 0.0001(7)
N2 0.0420(10) 0.0386(10) 0.0364(9) -0.0057(7) -0.0002(8) -0.0021(7)
C1 0.0451(12) 0.0386(11) 0.0393(11) 0.0061(9) 0.0085(9) 0.0036(9)
C2 0.067(2) 0.0359(12) 0.055(2) 0.0136(12) 0.0105(13) 0.0037(11)
C3 0.079(2) 0.0357(12) 0.0562(14) 0.0011(12) 0.0215(14) -0.0041(10)
C4 0.062(2) 0.0428(13) 0.0490(13) -0.0100(12) 0.0117(12) -0.0088(10)
C5 0.0472(13) 0.0419(12) 0.0451(12) -0.0025(10) 0.0037(10) -0.0028(10)
C6 0.0403(11) 0.0445(12) 0.0328(10) -0.0051(9) 0.0039(8) -0.0031(9)
C7 0.0466(13) 0.0568(15) 0.0443(12) -0.0130(11) 0.0026(10) -0.0060(11)
C8 0.065(2) 0.0508(15) 0.0512(14) -0.0201(13) 0.0089(13) -0.0088(11)
C9 0.072(2) 0.0395(14) 0.055(2) -0.0050(12) 0.0113(13) -0.0016(10)
C10 0.0541(14) 0.0434(13) 0.0489(13) -0.0012(11) -0.0012(12) 0.0017(10)

loop_
_atom_site_label
_atom_site_occupancy
_atom_site_fract_x
_atom_site_fract_y
_atom_site_fract_z
_atom_site_U_iso_or_equiv
_atom_site_thermal_displace_type
_atom_site_calc_flag
_atom_site_type_symbol
Pd 1 .10212(2) .935504(12) .85106(2) .03686(9) Uani d Pd
S1 1 .02076(8) 1.08333(5) .79578(7) .0499(2) Uani d S
S2 1 -0.10097(7) .86091(5) .73816(6) .0467(2) Uani d S
O1 1 .2907(2) .99930(11) .9532(2) .0455(4) Uani d O
O2 1 .1817(2) .80262(12) .9065(2) .0473(4) Uani d O
N1 1 .2881(2) 1.09602(14) .9554(2) .0380(4) Uani d N
N2 1 .0898(2) .7295(2) .8590(2) .0394(4) Uani d N
C1 1 .1679(3) 1.1449(2) .8897(2) .0407(5) Uani d C
C2 1 .1732(4) 1.2454(2) .8995(3) .0523(7) Uani d C
C3 1 .2948(4) 1.2902(2) .9717(3) .0557(7) Uani d C
C4 1 .4158(4) 1.2371(2) 1.0344(3) .0507(6) Uani d C
C5 1 .4119(3) 1.1399(2) 1.0258(2) .0449(5) Uani d C
C6 1 -.0433(3) .7449(2) .7773(2) .0392(5) Uani d C
C7 1 -0.1299(3) .6649(2) .7294(3) .0494(6) Uani d C
C8 1 -.0830(4) .5752(2) .7662(3) .0556(7) Uani d C
C9 1 .0534(4) .5622(2) .8519(3) .0551(7) Uani d C
C10 1 .1383(4) .6402(2) .8964(3) .0494(6) Uani d C
H2 1 .094(4) 1.268(3) .859(3) .060(10) Uiso d H
H3 1 .290(5) 1.367(3) .972(4) .084(12) Uiso d H
H4 1 .499(5) 1.270(3) 1.075(4) .093(13) Uiso d H
H5 1 .489(3) 1.1003(19) 1.064(3) .033(6) Uiso d H
H7 1 -0.219(4) .675(2) .666(3) .065(9) Uiso d H
H8 1 -0.134(4) .522(3) .733(4) .075(11) Uiso d H
H9 1 .101(4) .499(4) .873(5) .096(14) Uiso d H
H10 1 .226(4) .638(2) .942(3) .058(9) Uiso d H

loop_
_atom_type_symbol
_atom_type_description
_atom_type_scat_dispersion_real
_atom_type_scat_dispersion_imag
_atom_type_scat_source
C C 0.0033 0.0016 'International Tables Vol C Tables 4.2.6.8 and 6.1.1.4'
H H 0.0000 0.0000 'International Tables Vol C Tables 4.2.6.8 and 6.1.1.4'
N N 0.0061 0.0033 'International Tables Vol C Tables 4.2.6.8 and 6.1.1.4'
O O 0.0106 0.0060 'International Tables Vol C Tables 4.2.6.8 and 6.1.1.4'
S S 0.1246 0.1234 'International Tables Vol C Tables 4.2.6.8 and 6.1.1.4'
Pd Pd -0.9988 1.0072 'International Tables Vol C Tables 4.2.6.8 and 6.1.1.4'

loop_
_geom_angle_atom_site_label_1
_geom_angle_atom_site_label_2
_geom_angle_atom_site_label_3
_geom_angle
_geom_angle_publ_flag
O1 Pd O2 92.09(6) yes
O1 Pd S1 86.01(5) yes
O2 Pd S1 178.03(5) yes
O1 Pd S2 178.13(5) yes
O2 Pd S2 86.20(5) yes
S1 Pd S2 95.71(3) yes
C1 S1 Pd 97.78(8) yes
C6 S2 Pd 97.67(8) yes
N1 O1 Pd 115.67(13) yes
N2 O2 Pd 115.39(13) yes
C1 N1 O1 120.8(2) ?
C1 N1 C5 122.8(2) ?
O1 N1 C5 116.4(2) ?
O2 N2 C6 121.3(2) ?
O2 N2 C10 116.7(2) ?
C6 N2 C10 121.9(2) ?
N1 C1 C2 117.0(2) ?
N1 C1 S1 119.5(2) ?
C2 C1 S1 123.5(2) ?
C3 C2 C1 120.9(3) ?
C2 C3 C4 119.8(3) ?
C5 C4 C3 119.9(3) ?
N1 C5 C4 119.6(3) ?
N2 C6 C7 117.7(2) ?
N2 C6 S2 119.4(2) ?
C7 C6 S2 122.9(2) ?
C8 C7 C6 121.0(3) ?
C7 C8 C9 119.6(2) ?
C10 C9 C8 119.1(3) ?
N2 C10 C9 120.6(3) ?

loop_
_geom_bond_atom_site_label_1
_geom_bond_atom_site_label_2
_geom_bond_distance
_geom_bond_publ_flag
Pd O1 2.031(2) yes
Pd O2 2.036(2) yes
Pd S1 2.2325(7) yes
Pd S2 2.2362(7) yes
S1 C1 1.724(3) yes
S2 C6 1.729(3) yes
O1 N1 1.353(2) yes
O2 N2 1.349(3) yes
N1 C1 1.351(3) ?
N1 C5 1.360(3) ?
N2 C6 1.351(3) ?
N2 C10 1.355(4) ?
C1 C2 1.409(4) ?
C2 C3 1.359(5) ?
C3 C4 1.375(5) ?
C4 C5 1.362(4) ?
C6 C7 1.401(3) ?
C7 C8 1.356(4) ?
C8 C9 1.389(5) ?
C9 C10 1.361(4) ?
